data_7211997
loop_
_publ_author_name
'Yuan, Gang'
'Shao, Kui-Zhan'
'Wang, Xin-Long'
'Lan, Ya-Qian'
'Du, Dong-Ying'
'Su, Zhong-Min'

_publ_section_title
;
 A series of novel chiral lanthanide coordination polymers with channels
 constructed from 16Ln-based cage-like building units
;
_journal_issue 4
_journal_name_full CrystEngComm
_journal_page_first 1147
_journal_paper_doi 10.1039/b917779e
_journal_volume 12
_journal_year 2010
_chemical_formula_moiety 'C4 H6 N3 O7 Sm'
_chemical_formula_sum 'C4 H6 N3 O7 Sm'
_chemical_formula_weight 354.44
_chemical_name_systematic
;
?
;
_space_group_IT_number 154
_symmetry_cell_setting hexagonal
_symmetry_space_group_name_Hall 'P 32 2"'
_symmetry_space_group_name_H-M 'P 32 2 1'
_atom_sites_solution_hydrogens geom
_atom_sites_solution_primary direct
_atom_sites_solution_secondary difmap
_audit_creation_method SHELXL-97
_cell_angle_alpha 90.000(5)
_cell_angle_beta 90.000(5)
_cell_angle_gamma 120.000(5)
_cell_formula_units_Z 3
_cell_length_a 8.712(4)
_cell_length_b 8.712(4)
_cell_length_c 9.818(5)
_cell_measurement_temperature 293(2)
_cell_volume 645.3(5)
_computing_cell_refinement 'Bruker SMART'
_computing_data_collection 'Bruker SMART'
_computing_data_reduction 'Bruker SMART'
_computing_molecular_graphics 'Bruker SHELXTL'
_computing_publication_material 'Bruker SHELXTL'
_computing_structure_refinement 'SHELXL-97 (Sheldrick, 1997)'
_computing_structure_solution 'SHELXS-97 (Sheldrick, 1990)'
_diffrn_ambient_temperature 293(2)
_diffrn_measured_fraction_theta_full 0.989
_diffrn_measured_fraction_theta_max 0.983
_diffrn_radiation_monochromator graphite
_diffrn_radiation_source 'fine-focus sealed tube'
_diffrn_radiation_type MoK\a
_diffrn_radiation_wavelength 0.71069
_diffrn_reflns_av_R_equivalents 0.0269
_diffrn_reflns_av_sigmaI/netI 0.0253
_diffrn_reflns_limit_h_max 11
_diffrn_reflns_limit_h_min -6
_diffrn_reflns_limit_k_max 11
_diffrn_reflns_limit_k_min -11
_diffrn_reflns_limit_l_max 12
_diffrn_reflns_limit_l_min -12
_diffrn_reflns_number 3961
_diffrn_reflns_theta_full 25.00
_diffrn_reflns_theta_max 28.19
_diffrn_reflns_theta_min 2.70
_exptl_absorpt_coefficient_mu 6.849
_exptl_absorpt_correction_T_max 0.332
_exptl_absorpt_correction_T_min 0.247
_exptl_absorpt_correction_type multi-scan
_exptl_absorpt_process_details 'SADABS (Sheldrick, 1996)'
_exptl_crystal_colour colorless
_exptl_crystal_density_diffrn 2.736
_exptl_crystal_density_method 'not measured'
_exptl_crystal_description block
_exptl_crystal_F_000 495
_exptl_crystal_size_max 0.28
_exptl_crystal_size_mid 0.26
_exptl_crystal_size_min 0.20
_refine_diff_density_max 1.354
_refine_diff_density_min -1.789
_refine_diff_density_rms 0.181
_refine_ls_abs_structure_details 'Flack H D (1983), Acta Cryst. A39, 876-881'
_refine_ls_abs_structure_Flack 0.03(4)
_refine_ls_extinction_method none
_refine_ls_goodness_of_fit_ref 1.011
_refine_ls_hydrogen_treatment constr
_refine_ls_matrix_type full
_refine_ls_number_parameters 71
_refine_ls_number_reflns 1036
_refine_ls_number_restraints 7
_refine_ls_restrained_S_all 1.070
_refine_ls_R_factor_all 0.0229
_refine_ls_R_factor_gt 0.0224
_refine_ls_shift/su_max 0.002
_refine_ls_shift/su_mean 0.000
_refine_ls_structure_factor_coef Fsqd
_refine_ls_weighting_details 'calc w=1/[\s^2^(Fo^2^)+(0.0364P)^2^+3.0185P] where P=(Fo^2^+2Fc^2^)/3'
_refine_ls_weighting_scheme calc
_refine_ls_wR_factor_gt 0.0607
_refine_ls_wR_factor_ref 0.0609
_reflns_number_gt 1021
_reflns_number_total 1036
_reflns_threshold_expression >2sigma(I)
_cod_data_source_file b917779e.txt
_cod_data_source_block 5
_cod_depositor_comments
;
The following automatic conversions were performed:

'_exptl_absorpt_correction_type' value 'MULTI-SCAN' changed to
'multi-scan' according to
/home/saulius/struct/CIF-dictionaries/cif_core.dic dictionary named
'cif_core.dic' version 2.4.2 from 2011-04-26.

Automatic conversion script
Id: cif_fix_values 1891 2012-01-12 08:04:46Z andrius 
;
_cod_original_cell_volume 645.3(6)
_cod_original_sg_symbol_H-M p3221
_cod_database_code 7211997

loop_
_symmetry_equiv_pos_as_xyz
'x, y, z'
'-y, x-y, z+2/3'
'-x+y, -x, z+1/3'
'x-y, -y, -z+1/3'
'-x, -x+y, -z+2/3'
'y, x, -z'

loop_
_atom_site_label
_atom_site_type_symbol
_atom_site_fract_x
_atom_site_fract_y
_atom_site_fract_z
_atom_site_U_iso_or_equiv
_atom_site_adp_type
_atom_site_occupancy
_atom_site_symmetry_multiplicity
_atom_site_calc_flag
_atom_site_refinement_flags
Sm1 Sm 0.77511(4) 0.0000 0.6667 0.00784(12) Uani 1 2 d S
O1W O 1.0000 0.2461(8) 0.8333 0.0310(18) Uani 1 2 d SD
H1W H 1.0689 0.3377 0.7873 0.047 Uiso 1 1 d RD
C2 C 0.6714(8) -0.2878(8) 0.9364(6) 0.0137(12) Uani 1 1 d .
O1 O 0.4013(6) -0.5335(6) 0.8583(4) 0.0196(9) Uani 1 1 d .
O2 O 0.5345(6) -0.2897(7) 0.7332(5) 0.0230(10) Uani 1 1 d .
C1 C 0.5237(9) -0.3794(9) 0.8376(6) 0.0153(12) Uani 1 1 d .
N1 N 0.8070(6) -0.1278(7) 0.9002(5) 0.0138(10) Uani 1 1 d .
N2 N 0.9290(8) -0.0710(8) 1.0000 0.0150(14) Uani 1 2 d S
O2W O 1.243(4) 0.482(4) 0.612(3) 0.332(15) Uani 1 1 d U

loop_
_atom_site_aniso_label
_atom_site_aniso_U_11
_atom_site_aniso_U_22
_atom_site_aniso_U_33
_atom_site_aniso_U_23
_atom_site_aniso_U_13
_atom_site_aniso_U_12
Sm1 0.00710(15) 0.0093(2) 0.00781(17) 0.00103(14) 0.00051(7) 0.00467(10)
O1W 0.030(4) 0.019(3) 0.048(5) -0.0122(18) -0.024(4) 0.0149(19)
C2 0.015(3) 0.014(3) 0.009(2) 0.000(2) -0.002(2) 0.005(2)
O1 0.017(2) 0.015(2) 0.015(2) 0.0062(18) -0.0002(16) -0.0010(18)
O2 0.019(2) 0.018(2) 0.016(2) 0.0075(19) -0.0077(17) -0.0029(19)
C1 0.013(3) 0.015(3) 0.013(2) -0.001(2) -0.002(2) 0.004(3)
N1 0.011(2) 0.013(2) 0.012(2) 0.0006(19) -0.0022(18) 0.002(2)
N2 0.012(2) 0.012(2) 0.014(3) 0.0021(15) -0.0021(15) 0.001(3)
O2W 0.33(2) 0.29(2) 0.295(18) 0.091(15) -0.191(15) 0.093(15)

loop_
_atom_type_symbol
_atom_type_description
_atom_type_scat_dispersion_real
_atom_type_scat_dispersion_imag
_atom_type_scat_source
C C 0.0033 0.0016 'International Tables Vol C Tables 4.2.6.8 and 6.1.1.4'
H H 0.0000 0.0000 'International Tables Vol C Tables 4.2.6.8 and 6.1.1.4'
N N 0.0061 0.0033 'International Tables Vol C Tables 4.2.6.8 and 6.1.1.4'
O O 0.0106 0.0060 'International Tables Vol C Tables 4.2.6.8 and 6.1.1.4'
Sm Sm -0.1638 3.4418 'International Tables Vol C Tables 4.2.6.8 and 6.1.1.4'

loop_
_geom_angle_atom_site_label_1
_geom_angle_atom_site_label_2
_geom_angle_atom_site_label_3
_geom_angle
_geom_angle_site_symmetry_1
_geom_angle_site_symmetry_3
O1 Sm1 O1 78.0(2) 5_666 2_544
O1 Sm1 O2 76.3(2) 5_666 .
O1 Sm1 O2 72.78(17) 2_544 .
O1 Sm1 O2 72.78(17) 5_666 4_556
O1 Sm1 O2 76.3(2) 2_544 4_556
O2 Sm1 O2 139.8(3) . 4_556
O1 Sm1 N2 140.98(10) 5_666 2_644
O1 Sm1 N2 140.98(10) 2_544 2_644
O2 Sm1 N2 110.08(14) . 2_644
O2 Sm1 N2 110.08(14) 4_556 2_644
O1 Sm1 N1 78.80(17) 5_666 .
O1 Sm1 N1 133.52(17) 2_544 .
O2 Sm1 N1 62.83(15) . .
O2 Sm1 N1 132.46(17) 4_556 .
N2 Sm1 N1 71.45(11) 2_644 .
O1 Sm1 N1 133.52(17) 5_666 4_556
O1 Sm1 N1 78.80(17) 2_544 4_556
O2 Sm1 N1 132.46(17) . 4_556
O2 Sm1 N1 62.83(15) 4_556 4_556
N2 Sm1 N1 71.45(11) 2_644 4_556
N1 Sm1 N1 142.9(2) . 4_556
O1 Sm1 O1W 75.20(14) 5_666 .
O1 Sm1 O1W 141.26(17) 2_544 .
O2 Sm1 O1W 125.72(13) . .
O2 Sm1 O1W 69.39(19) 4_556 .
N2 Sm1 O1W 70.27(11) 2_644 .
N1 Sm1 O1W 66.94(15) . .
N1 Sm1 O1W 100.19(13) 4_556 .
O1 Sm1 O1W 141.26(18) 5_666 2_644
O1 Sm1 O1W 75.20(13) 2_544 2_644
O2 Sm1 O1W 69.39(19) . 2_644
O2 Sm1 O1W 125.72(13) 4_556 2_644
N2 Sm1 O1W 70.27(11) 2_644 2_644
N1 Sm1 O1W 100.19(13) . 2_644
N1 Sm1 O1W 66.94(15) 4_556 2_644
O1W Sm1 O1W 140.5(2) . 2_644
Sm1 O1W Sm1 127.4(3) . 3_765
Sm1 O1W H1W 108.9 . .
Sm1 O1W H1W 101.3 3_765 .
N1 C2 C2 107.3(3) . 6_647
N1 C2 C1 117.3(5) . .
C2 C2 C1 135.4(4) 6_647 .
C1 O1 Sm1 152.8(4) . 3_655
C1 O2 Sm1 128.3(4) . .
O1 C1 O2 124.0(6) . .
O1 C1 C2 121.2(6) . .
O2 C1 C2 114.9(6) . .
C2 N1 N2 108.1(5) . .
C2 N1 Sm1 116.5(4) . .
N2 N1 Sm1 135.4(4) . .
N1 N2 N1 109.2(7) . 6_647
N1 N2 Sm1 125.4(3) . 3_765
N1 N2 Sm1 125.4(3) 6_647 3_765

loop_
_geom_bond_atom_site_label_1
_geom_bond_atom_site_label_2
_geom_bond_distance
_geom_bond_site_symmetry_2
Sm1 O1 2.344(4) 5_666
Sm1 O1 2.344(4) 2_544
Sm1 O2 2.429(5) .
Sm1 O2 2.429(5) 4_556
Sm1 N2 2.578(7) 2_644
Sm1 N1 2.623(5) .
Sm1 N1 2.623(5) 4_556
Sm1 O1W 2.629(3) .
Sm1 O1W 2.629(3) 2_644
O1W Sm1 2.629(3) 3_765
O1W H1W 0.8500 .
C2 N1 1.348(8) .
C2 C2 1.392(11) 6_647
C2 C1 1.486(8) .
O1 C1 1.245(8) .
O1 Sm1 2.344(4) 3_655
O2 C1 1.263(8) .
N1 N2 1.345(6) .
N2 N1 1.345(6) 6_647
N2 Sm1 2.578(7) 3_765
